data_7009483
loop_
_publ_author_name
'Adams, Harry'
'Fenton, David E.'
'Haque, Shabana R.'
'Heath, Sarah L.'
'Ohba, Masaaki'
'Okawa, Hisashi'
'Spey, Sharon E.'

_publ_section_title
;
 Diversity in the reactions of unsymmetric dinucleating Schiff base
 ligands with CuII and NiII
;
_journal_issue 12
_journal_name_full 'Journal of the Chemical Society, Dalton Transactions'
_journal_page_first 1849
_journal_paper_doi 10.1039/b001395l
_journal_year 2000
_chemical_formula_sum 'C19 H33 Br3 Cu2 N4 O'
_chemical_formula_weight 700.30
_chemical_name_systematic
; 
 ? 
;
_space_group_IT_number 61
_symmetry_space_group_name_Hall '-P 2ac 2ab'
_symmetry_space_group_name_H-M 'P b c a'
_atom_sites_solution_hydrogens geom
_atom_sites_solution_primary direct
_atom_sites_solution_secondary difmap
_audit_creation_method SHELXL-97
_cell_angle_alpha 90.00
_cell_angle_beta 90.00
_cell_angle_gamma 90.00
_cell_formula_units_Z 8
_cell_length_a 15.282(3)
_cell_length_b 11.3423(19)
_cell_length_c 28.242(5)
_cell_measurement_temperature 423(2)
_cell_volume 4895.3(15)
_computing_structure_refinement 'SHELXL-97 (Sheldrick, 1997)'
_computing_structure_solution 'SHELXS-97 (Sheldrick, 1990)'
_diffrn_ambient_temperature 423(2)
_diffrn_measured_fraction_theta_full 0.976
_diffrn_measured_fraction_theta_max 0.976
_diffrn_radiation_monochromator graphite
_diffrn_radiation_source 'fine-focus sealed tube'
_diffrn_radiation_type MoK\a
_diffrn_radiation_wavelength 0.71073
_diffrn_reflns_av_R_equivalents 0.3510
_diffrn_reflns_av_sigmaI/netI 0.1653
_diffrn_reflns_limit_h_max 15
_diffrn_reflns_limit_h_min -20
_diffrn_reflns_limit_k_max 15
_diffrn_reflns_limit_k_min -14
_diffrn_reflns_limit_l_max 37
_diffrn_reflns_limit_l_min -35
_diffrn_reflns_number 30453
_diffrn_reflns_theta_full 28.33
_diffrn_reflns_theta_max 28.33
_diffrn_reflns_theta_min 1.44
_exptl_absorpt_coefficient_mu 6.653
_exptl_absorpt_correction_T_max 0.5559
_exptl_absorpt_correction_T_min 0.4352
_exptl_crystal_density_diffrn 1.900
_exptl_crystal_density_method 'not measured'
_exptl_crystal_F_000 2768
_exptl_crystal_size_max 0.15
_exptl_crystal_size_mid 0.15
_exptl_crystal_size_min 0.10
_refine_diff_density_max 1.087
_refine_diff_density_min -2.235
_refine_diff_density_rms 0.407
_refine_ls_extinction_method none
_refine_ls_goodness_of_fit_ref 1.005
_refine_ls_hydrogen_treatment mixed
_refine_ls_matrix_type full
_refine_ls_number_parameters 268
_refine_ls_number_reflns 5961
_refine_ls_number_restraints 0
_refine_ls_restrained_S_all 1.005
_refine_ls_R_factor_all 0.1135
_refine_ls_R_factor_gt 0.0678
_refine_ls_shift/su_max 0.001
_refine_ls_shift/su_mean 0.000
_refine_ls_structure_factor_coef Fsqd
_refine_ls_weighting_details 'calc w=1/[\s^2^(Fo^2^)+(0.0741P)^2^+0.0000P] where P=(Fo^2^+2Fc^2^)/3'
_refine_ls_weighting_scheme calc
_refine_ls_wR_factor_gt 0.1520
_refine_ls_wR_factor_ref 0.1770
_reflns_number_gt 3871
_reflns_number_total 5961
_reflns_threshold_expression >2sigma(I)
_cod_data_source_file b001395l.txt
_cod_data_source_block ifn52
_cod_depositor_comments
;
The following automatic conversions were performed:
'_atom_site_symetry_multiplicity' tag replaced with
'_atom_site_symmetry_multiplicity'.

Automatic conversion script
Id: cif_correct_tags 1440 2010-10-19 06:21:57Z saulius 
;
_cod_original_cell_volume 4895.4(14)
_cod_database_code 7009483

loop_
_symmetry_equiv_pos_as_xyz
'x, y, z'
'-x+1/2, -y, z+1/2'
'-x, y+1/2, -z+1/2'
'x+1/2, -y+1/2, -z'
'-x, -y, -z'
'x-1/2, y, -z-1/2'
'x, -y-1/2, z-1/2'
'-x-1/2, y-1/2, z'

loop_
_atom_site_label
_atom_site_type_symbol
_atom_site_fract_x
_atom_site_fract_y
_atom_site_fract_z
_atom_site_U_iso_or_equiv
_atom_site_adp_type
_atom_site_occupancy
_atom_site_symmetry_multiplicity
_atom_site_calc_flag
_atom_site_refinement_flags
_atom_site_disorder_assembly
_atom_site_disorder_group
Cu1 Cu -0.02133(5) 0.23994(8) 0.36343(3) 0.0228(2) Uani 1 1 d . . .
Cu2 Cu 0.03382(5) -0.03231(8) 0.37603(3) 0.0237(2) Uani 1 1 d . . .
Br1 Br 0.07912(5) 0.27292(8) 0.42896(2) 0.0337(2) Uani 1 1 d . . .
Br2 Br 0.08327(4) 0.09864(7) 0.31272(2) 0.0294(2) Uani 1 1 d . . .
Br3 Br -0.06155(5) -0.18490(7) 0.32895(3) 0.0330(2) Uani 1 1 d . . .
O1 O -0.0559(3) 0.0874(5) 0.39013(15) 0.0244(10) Uani 1 1 d . . .
N1 N -0.1432(4) 0.2445(6) 0.3332(2) 0.0296(14) Uani 1 1 d . . .
N2 N 0.0013(4) 0.3961(6) 0.3300(2) 0.0277(13) Uani 1 1 d . . .
N3 N 0.1489(4) -0.1255(6) 0.3809(2) 0.0303(14) Uani 1 1 d . . .
N4 N 0.0115(4) -0.1016(6) 0.4389(2) 0.0280(13) Uani 1 1 d . . .
C1 C -0.1320(4) 0.0648(7) 0.4128(2) 0.0235(14) Uani 1 1 d . . .
C2 C -0.1378(4) -0.0293(7) 0.4450(2) 0.0257(15) Uani 1 1 d . . .
C3 C -0.2186(5) -0.0536(8) 0.4679(2) 0.0332(17) Uani 1 1 d . . .
H3 H -0.2215 -0.1149 0.4897 0.040 Uiso 1 1 calc R . .
C4 C -0.2924(5) 0.0113(7) 0.4585(2) 0.0303(16) Uani 1 1 d . . .
C5 C -0.2852(5) 0.1037(7) 0.4268(3) 0.0319(17) Uani 1 1 d . . .
H5 H -0.3346 0.1491 0.4206 0.038 Uiso 1 1 calc R . .
C6 C -0.2069(4) 0.1319(7) 0.4035(2) 0.0250(15) Uani 1 1 d . . .
C7 C -0.2071(4) 0.2399(7) 0.3735(2) 0.0291(17) Uani 1 1 d . . .
H7A H -0.1960 0.3071 0.3939 0.035 Uiso 1 1 calc R . .
H7B H -0.2655 0.2495 0.3606 0.035 Uiso 1 1 calc R . .
C8 C -0.1510(5) 0.3595(9) 0.3084(3) 0.040(2) Uani 1 1 d . . .
H8A H -0.1739 0.4184 0.3299 0.048 Uiso 1 1 calc R . .
H8B H -0.1913 0.3521 0.2820 0.048 Uiso 1 1 calc R . .
C9 C -0.0631(5) 0.3975(9) 0.2905(3) 0.042(2) Uani 1 1 d . . .
H9A H -0.0439 0.3447 0.2656 0.051 Uiso 1 1 calc R . .
H9B H -0.0670 0.4764 0.2774 0.051 Uiso 1 1 calc R . .
C10 C 0.1304(6) -0.2218(8) 0.4151(3) 0.041(2) Uani 1 1 d . . .
H10A H 0.1850 -0.2571 0.4254 0.049 Uiso 1 1 calc R . .
H10B H 0.0958 -0.2824 0.3997 0.049 Uiso 1 1 calc R . .
C11 C 0.0814(5) -0.1752(8) 0.4577(3) 0.0384(19) Uani 1 1 d . . .
H11A H 0.0574 -0.2397 0.4761 0.046 Uiso 1 1 calc R . .
H11B H 0.1200 -0.1293 0.4777 0.046 Uiso 1 1 calc R . .
C12 C -0.0643(5) -0.1005(7) 0.4596(2) 0.0300(16) Uani 1 1 d . . .
H12 H -0.0718 -0.1491 0.4858 0.036 Uiso 1 1 calc R . .
C13 C 0.0890(5) 0.4090(9) 0.3109(3) 0.042(2) Uani 1 1 d . . .
H13A H 0.0931 0.4822 0.2940 0.064 Uiso 1 1 calc R . .
H13B H 0.1012 0.3448 0.2898 0.064 Uiso 1 1 calc R . .
H13C H 0.1306 0.4085 0.3364 0.064 Uiso 1 1 calc R . .
C14 C -0.0169(6) 0.4953(8) 0.3628(3) 0.046(2) Uani 1 1 d . . .
H14A H 0.0304 0.5027 0.3850 0.068 Uiso 1 1 calc R . .
H14B H -0.0704 0.4803 0.3796 0.068 Uiso 1 1 calc R . .
H14C H -0.0224 0.5671 0.3451 0.068 Uiso 1 1 calc R . .
C15 C 0.2155(5) -0.0433(8) 0.4010(3) 0.0379(19) Uani 1 1 d . . .
H15A H 0.2660 -0.0873 0.4109 0.057 Uiso 1 1 calc R . .
H15B H 0.1910 -0.0029 0.4278 0.057 Uiso 1 1 calc R . .
H15C H 0.2322 0.0132 0.3774 0.057 Uiso 1 1 calc R . .
C16 C 0.1809(5) -0.1765(7) 0.3360(3) 0.0349(18) Uani 1 1 d . . .
H16A H 0.1929 -0.1142 0.3139 0.052 Uiso 1 1 calc R . .
H16B H 0.1370 -0.2278 0.3231 0.052 Uiso 1 1 calc R . .
H16C H 0.2334 -0.2205 0.3418 0.052 Uiso 1 1 calc R . .
C17 C -0.1548(5) 0.1413(8) 0.3000(2) 0.0328(18) Uani 1 1 d . . .
H17A H -0.1443 0.0694 0.3177 0.039 Uiso 1 1 calc R . .
H17B H -0.1103 0.1464 0.2757 0.039 Uiso 1 1 calc R . .
C18 C -0.2433(5) 0.1311(9) 0.2761(3) 0.044(2) Uani 1 1 d . . .
H18A H -0.2876 0.1178 0.2995 0.065 Uiso 1 1 calc R . .
H18B H -0.2424 0.0663 0.2542 0.065 Uiso 1 1 calc R . .
H18C H -0.2558 0.2027 0.2593 0.065 Uiso 1 1 calc R . .
C19 C -0.3780(5) -0.0169(9) 0.4833(3) 0.047(2) Uani 1 1 d . . .
H19A H -0.4182 0.0472 0.4789 0.071 Uiso 1 1 calc R . .
H19B H -0.3674 -0.0283 0.5165 0.071 Uiso 1 1 calc R . .
H19C H -0.4025 -0.0876 0.4700 0.071 Uiso 1 1 calc R . .

loop_
_atom_site_aniso_label
_atom_site_aniso_U_11
_atom_site_aniso_U_22
_atom_site_aniso_U_33
_atom_site_aniso_U_23
_atom_site_aniso_U_13
_atom_site_aniso_U_12
Cu1 0.0226(4) 0.0241(5) 0.0216(4) 0.0036(3) -0.0006(3) -0.0012(3)
Cu2 0.0214(4) 0.0262(5) 0.0236(4) 0.0018(3) 0.0007(3) 0.0019(3)
Br1 0.0362(4) 0.0405(5) 0.0243(3) 0.0040(3) -0.0062(3) -0.0095(3)
Br2 0.0292(4) 0.0333(5) 0.0258(3) 0.0005(3) 0.0068(3) -0.0005(3)
Br3 0.0306(4) 0.0326(5) 0.0358(4) -0.0041(3) -0.0008(3) -0.0066(3)
O1 0.020(2) 0.030(3) 0.024(2) 0.004(2) 0.0040(18) 0.003(2)
N1 0.031(3) 0.027(4) 0.030(3) 0.002(3) -0.001(3) 0.002(3)
N2 0.028(3) 0.028(4) 0.028(3) 0.006(3) -0.003(2) -0.004(3)
N3 0.025(3) 0.035(4) 0.031(3) 0.000(3) -0.002(2) 0.009(3)
N4 0.032(3) 0.030(4) 0.022(3) 0.006(2) -0.003(2) 0.000(3)
C1 0.021(3) 0.028(4) 0.021(3) -0.004(3) 0.008(3) -0.001(3)
C2 0.030(3) 0.027(4) 0.020(3) -0.004(3) 0.001(3) -0.003(3)
C3 0.037(4) 0.040(5) 0.023(3) -0.002(3) 0.007(3) -0.003(3)
C4 0.031(4) 0.036(5) 0.024(3) -0.005(3) 0.007(3) -0.007(3)
C5 0.026(3) 0.036(5) 0.033(4) -0.014(3) 0.009(3) -0.005(3)
C6 0.023(3) 0.029(4) 0.023(3) -0.001(3) 0.002(3) -0.003(3)
C7 0.020(3) 0.035(5) 0.032(3) -0.006(3) 0.002(3) 0.002(3)
C8 0.035(4) 0.045(6) 0.041(4) 0.011(4) -0.009(3) -0.003(4)
C9 0.045(4) 0.043(6) 0.039(4) 0.019(4) -0.005(4) -0.004(4)
C10 0.040(4) 0.038(5) 0.045(4) 0.003(4) -0.010(4) 0.011(4)
C11 0.039(4) 0.036(5) 0.040(4) 0.012(4) -0.002(3) 0.007(4)
C12 0.040(4) 0.030(4) 0.019(3) 0.007(3) 0.001(3) 0.005(3)
C13 0.036(4) 0.043(6) 0.048(5) 0.020(4) -0.001(4) -0.005(4)
C14 0.058(5) 0.029(5) 0.049(5) -0.001(4) -0.004(4) 0.002(4)
C15 0.024(3) 0.046(6) 0.044(4) -0.008(4) -0.005(3) 0.006(3)
C16 0.034(4) 0.029(5) 0.042(4) -0.007(3) 0.001(3) 0.003(3)
C17 0.026(3) 0.046(5) 0.026(3) -0.013(3) -0.005(3) -0.001(3)
C18 0.039(4) 0.053(6) 0.039(4) 0.003(4) -0.017(4) -0.011(4)
C19 0.030(4) 0.060(7) 0.051(5) -0.006(5) 0.014(4) -0.008(4)

loop_
_atom_type_symbol
_atom_type_description
_atom_type_scat_dispersion_real
_atom_type_scat_dispersion_imag
_atom_type_scat_source
C C 0.0033 0.0016 'International Tables Vol C Tables 4.2.6.8 and 6.1.1.4'
H H 0.0000 0.0000 'International Tables Vol C Tables 4.2.6.8 and 6.1.1.4'
N N 0.0061 0.0033 'International Tables Vol C Tables 4.2.6.8 and 6.1.1.4'
O O 0.0106 0.0060 'International Tables Vol C Tables 4.2.6.8 and 6.1.1.4'
Cu Cu 0.3201 1.2651 'International Tables Vol C Tables 4.2.6.8 and 6.1.1.4'
Br Br -0.2901 2.4595 'International Tables Vol C Tables 4.2.6.8 and 6.1.1.4'

loop_
_geom_angle_atom_site_label_1
_geom_angle_atom_site_label_2
_geom_angle_atom_site_label_3
_geom_angle
_geom_angle_site_symmetry_1
_geom_angle_site_symmetry_3
_geom_angle_publ_flag
O1 Cu1 N2 172.7(2) . . ?
O1 Cu1 N1 86.4(2) . . ?
N2 Cu1 N1 86.5(2) . . ?
O1 Cu1 Br1 90.75(14) . . ?
N2 Cu1 Br1 96.40(16) . . ?
N1 Cu1 Br1 152.39(18) . . ?
O1 Cu1 Br2 80.70(14) . . ?
N2 Cu1 Br2 99.88(18) . . ?
N1 Cu1 Br2 109.57(18) . . ?
Br1 Cu1 Br2 97.01(4) . . ?
O1 Cu2 N4 88.4(2) . . ?
O1 Cu2 N3 159.4(2) . . ?
N4 Cu2 N3 83.3(2) . . ?
O1 Cu2 Br2 86.80(14) . . ?
N4 Cu2 Br2 162.66(19) . . ?
N3 Cu2 Br2 95.56(18) . . ?
O1 Cu2 Br3 99.82(15) . . ?
N4 Cu2 Br3 95.58(18) . . ?
N3 Cu2 Br3 99.77(19) . . ?
Br2 Cu2 Br3 101.65(4) . . ?
Cu2 Br2 Cu1 77.76(3) . . ?
C1 O1 Cu1 125.6(4) . . ?
C1 O1 Cu2 124.3(5) . . ?
Cu1 O1 Cu2 110.1(2) . . ?
C8 N1 C7 109.7(6) . . ?
C8 N1 C17 112.2(6) . . ?
C7 N1 C17 111.6(6) . . ?
C8 N1 Cu1 106.9(4) . . ?
C7 N1 Cu1 105.9(4) . . ?
C17 N1 Cu1 110.2(4) . . ?
C13 N2 C14 109.1(7) . . ?
C13 N2 C9 109.3(6) . . ?
C14 N2 C9 109.6(7) . . ?
C13 N2 Cu1 114.6(5) . . ?
C14 N2 Cu1 109.8(5) . . ?
C9 N2 Cu1 104.2(5) . . ?
C16 N3 C10 109.5(6) . . ?
C16 N3 C15 110.3(6) . . ?
C10 N3 C15 109.9(6) . . ?
C16 N3 Cu2 115.3(4) . . ?
C10 N3 Cu2 105.0(4) . . ?
C15 N3 Cu2 106.7(5) . . ?
C12 N4 C11 119.8(6) . . ?
C12 N4 Cu2 123.8(5) . . ?
C11 N4 Cu2 115.4(5) . . ?
O1 C1 C6 120.8(6) . . ?
O1 C1 C2 120.4(6) . . ?
C6 C1 C2 118.8(6) . . ?
C1 C2 C3 119.8(7) . . ?
C1 C2 C12 124.1(6) . . ?
C3 C2 C12 115.9(7) . . ?
C4 C3 C2 121.5(7) . . ?
C3 C4 C5 117.7(6) . . ?
C3 C4 C19 120.5(7) . . ?
C5 C4 C19 121.8(7) . . ?
C4 C5 C6 122.9(7) . . ?
C1 C6 C5 119.1(7) . . ?
C1 C6 C7 123.8(6) . . ?
C5 C6 C7 116.8(6) . . ?
C6 C7 N1 117.3(6) . . ?
N1 C8 C9 109.9(7) . . ?
N2 C9 C8 109.7(6) . . ?
N3 C10 C11 110.8(7) . . ?
N4 C11 C10 106.0(6) . . ?
N4 C12 C2 124.8(6) . . ?
N1 C17 C18 116.2(7) . . ?

loop_
_geom_bond_atom_site_label_1
_geom_bond_atom_site_label_2
_geom_bond_distance
_geom_bond_site_symmetry_2
_geom_bond_publ_flag
Cu1 O1 1.960(5) . ?
Cu1 N2 2.036(6) . ?
Cu1 N1 2.049(6) . ?
Cu1 Br1 2.4334(11) . ?
Cu1 Br2 2.6786(11) . ?
Cu2 O1 1.971(5) . ?
Cu2 N4 1.972(6) . ?
Cu2 N3 2.057(6) . ?
Cu2 Br2 2.4441(11) . ?
Cu2 Br3 2.6245(12) . ?
O1 C1 1.352(7) . ?
N1 C8 1.486(11) . ?
N1 C7 1.501(9) . ?
N1 C17 1.509(10) . ?
N2 C13 1.453(9) . ?
N2 C14 1.484(11) . ?
N2 C9 1.488(10) . ?
N3 C16 1.476(9) . ?
N3 C10 1.485(10) . ?
N3 C15 1.493(10) . ?
N4 C12 1.297(9) . ?
N4 C11 1.456(9) . ?
C1 C6 1.399(9) . ?
C1 C2 1.405(10) . ?
C2 C3 1.419(9) . ?
C2 C12 1.444(10) . ?
C3 C4 1.373(11) . ?
C4 C5 1.384(11) . ?
C4 C19 1.516(10) . ?
C5 C6 1.403(9) . ?
C6 C7 1.489(10) . ?
C8 C9 1.499(11) . ?
C10 C11 1.512(12) . ?
C17 C18 1.517(10) . ?

loop_
_geom_torsion_atom_site_label_1
_geom_torsion_atom_site_label_2
_geom_torsion_atom_site_label_3
_geom_torsion_atom_site_label_4
_geom_torsion
_geom_torsion_site_symmetry_1
_geom_torsion_site_symmetry_2
_geom_torsion_site_symmetry_3
_geom_torsion_site_symmetry_4
_geom_torsion_publ_flag
O1 Cu2 Br2 Cu1 13.81(14) . . . . ?
N4 Cu2 Br2 Cu1 -60.3(6) . . . . ?
N3 Cu2 Br2 Cu1 -145.63(18) . . . . ?
Br3 Cu2 Br2 Cu1 113.18(4) . . . . ?
O1 Cu1 Br2 Cu2 -14.06(14) . . . . ?
N2 Cu1 Br2 Cu2 173.34(16) . . . . ?
N1 Cu1 Br2 Cu2 -96.84(19) . . . . ?
Br1 Cu1 Br2 Cu2 75.56(4) . . . . ?
N2 Cu1 O1 C1 -63.3(19) . . . . ?
N1 Cu1 O1 C1 -48.0(5) . . . . ?
Br1 Cu1 O1 C1 104.5(5) . . . . ?
Br2 Cu1 O1 C1 -158.5(5) . . . . ?
N2 Cu1 O1 Cu2 113.5(17) . . . . ?
N1 Cu1 O1 Cu2 128.8(3) . . . . ?
Br1 Cu1 O1 Cu2 -78.7(2) . . . . ?
Br2 Cu1 O1 Cu2 18.26(18) . . . . ?
N4 Cu2 O1 C1 -39.7(5) . . . . ?
N3 Cu2 O1 C1 -105.7(8) . . . . ?
Br2 Cu2 O1 C1 157.0(5) . . . . ?
Br3 Cu2 O1 C1 55.7(5) . . . . ?
N4 Cu2 O1 Cu1 143.5(3) . . . . ?
N3 Cu2 O1 Cu1 77.4(7) . . . . ?
Br2 Cu2 O1 Cu1 -19.84(19) . . . . ?
Br3 Cu2 O1 Cu1 -121.12(19) . . . . ?
O1 Cu1 N1 C8 176.9(5) . . . . ?
N2 Cu1 N1 C8 -5.1(5) . . . . ?
Br1 Cu1 N1 C8 92.1(6) . . . . ?
Br2 Cu1 N1 C8 -104.3(5) . . . . ?
O1 Cu1 N1 C7 59.9(5) . . . . ?
N2 Cu1 N1 C7 -122.0(5) . . . . ?
Br1 Cu1 N1 C7 -24.8(7) . . . . ?
Br2 Cu1 N1 C7 138.7(4) . . . . ?
O1 Cu1 N1 C17 -60.9(5) . . . . ?
N2 Cu1 N1 C17 117.2(5) . . . . ?
Br1 Cu1 N1 C17 -145.6(4) . . . . ?
Br2 Cu1 N1 C17 17.9(5) . . . . ?
O1 Cu1 N2 C13 -125.8(17) . . . . ?
N1 Cu1 N2 C13 -141.2(6) . . . . ?
Br1 Cu1 N2 C13 66.4(5) . . . . ?
Br2 Cu1 N2 C13 -31.9(5) . . . . ?
O1 Cu1 N2 C14 110.9(18) . . . . ?
N1 Cu1 N2 C14 95.6(5) . . . . ?
Br1 Cu1 N2 C14 -56.9(5) . . . . ?
Br2 Cu1 N2 C14 -155.2(5) . . . . ?
O1 Cu1 N2 C9 -6(2) . . . . ?
N1 Cu1 N2 C9 -21.8(5) . . . . ?
Br1 Cu1 N2 C9 -174.2(5) . . . . ?
Br2 Cu1 N2 C9 87.5(5) . . . . ?
O1 Cu2 N3 C16 -149.3(6) . . . . ?
N4 Cu2 N3 C16 143.8(6) . . . . ?
Br2 Cu2 N3 C16 -53.6(5) . . . . ?
Br3 Cu2 N3 C16 49.3(6) . . . . ?
O1 Cu2 N3 C10 90.1(8) . . . . ?
N4 Cu2 N3 C10 23.2(5) . . . . ?
Br2 Cu2 N3 C10 -174.2(4) . . . . ?
Br3 Cu2 N3 C10 -71.3(5) . . . . ?
O1 Cu2 N3 C15 -26.5(9) . . . . ?
N4 Cu2 N3 C15 -93.4(5) . . . . ?
Br2 Cu2 N3 C15 69.2(5) . . . . ?
Br3 Cu2 N3 C15 172.0(4) . . . . ?
O1 Cu2 N4 C12 32.1(6) . . . . ?
N3 Cu2 N4 C12 -166.8(7) . . . . ?
Br2 Cu2 N4 C12 106.0(7) . . . . ?
Br3 Cu2 N4 C12 -67.6(6) . . . . ?
O1 Cu2 N4 C11 -159.3(6) . . . . ?
N3 Cu2 N4 C11 1.8(6) . . . . ?
Br2 Cu2 N4 C11 -85.4(8) . . . . ?
Br3 Cu2 N4 C11 101.0(5) . . . . ?
Cu1 O1 C1 C6 25.9(9) . . . . ?
Cu2 O1 C1 C6 -150.5(5) . . . . ?
Cu1 O1 C1 C2 -156.4(5) . . . . ?
Cu2 O1 C1 C2 27.3(8) . . . . ?
O1 C1 C2 C3 -178.7(6) . . . . ?
C6 C1 C2 C3 -0.9(10) . . . . ?
O1 C1 C2 C12 6.0(10) . . . . ?
C6 C1 C2 C12 -176.2(7) . . . . ?
C1 C2 C3 C4 1.5(11) . . . . ?
C12 C2 C3 C4 177.2(7) . . . . ?
C2 C3 C4 C5 -1.5(11) . . . . ?
C2 C3 C4 C19 179.7(7) . . . . ?
C3 C4 C5 C6 1.0(11) . . . . ?
C19 C4 C5 C6 179.8(7) . . . . ?
O1 C1 C6 C5 178.2(6) . . . . ?
C2 C1 C6 C5 0.4(10) . . . . ?
O1 C1 C6 C7 -7.8(10) . . . . ?
C2 C1 C6 C7 174.4(6) . . . . ?
C4 C5 C6 C1 -0.5(11) . . . . ?
C4 C5 C6 C7 -174.9(6) . . . . ?
C1 C6 C7 N1 32.1(9) . . . . ?
C5 C6 C7 N1 -153.8(6) . . . . ?
C8 N1 C7 C6 -178.3(6) . . . . ?
C17 N1 C7 C6 56.8(8) . . . . ?
Cu1 N1 C7 C6 -63.2(7) . . . . ?
C7 N1 C8 C9 146.0(7) . . . . ?
C17 N1 C8 C9 -89.4(8) . . . . ?
Cu1 N1 C8 C9 31.5(8) . . . . ?
C13 N2 C9 C8 168.3(8) . . . . ?
C14 N2 C9 C8 -72.1(9) . . . . ?
Cu1 N2 C9 C8 45.4(8) . . . . ?
N1 C8 C9 N2 -53.1(10) . . . . ?
C16 N3 C10 C11 -169.0(6) . . . . ?
C15 N3 C10 C11 69.7(8) . . . . ?
Cu2 N3 C10 C11 -44.7(7) . . . . ?
C12 N4 C11 C10 143.1(7) . . . . ?
Cu2 N4 C11 C10 -26.0(8) . . . . ?
N3 C10 C11 N4 46.7(9) . . . . ?
C11 N4 C12 C2 178.5(7) . . . . ?
Cu2 N4 C12 C2 -13.3(11) . . . . ?
C1 C2 C12 N4 -13.5(12) . . . . ?
C3 C2 C12 N4 171.0(7) . . . . ?
C8 N1 C17 C18 -62.7(8) . . . . ?
C7 N1 C17 C18 60.9(9) . . . . ?
Cu1 N1 C17 C18 178.3(6) . . . . ?
